data_4313857
loop_
_publ_author_name
'Miquel Costas'
'Raul Xifra'
'Antoni Llobet'
'Miquel Sol\`a'
'Juvencio Robles'
'Teodor Parella'
'Helen Stoeckli-Evans'
'Markus Neuburger'

_publ_contact_author
;
Prof. Antoni Llobet,
Departament de Quimica
Universitat de Girona
Campus Montilivi
E-17071 Girona. Spain 
tel. int+34-972.418.262 (Research Office)
fax int+34-972.418.150
;
_publ_contact_author_email 'antoni.llobet@udg.es '
_publ_section_title
;
 Dinuclear Copper(I) Complexes with Hexaaza Macrocyclic Dinucleating
 Ligands: Structure and Dynamic Properties
;
_journal_name_full 'Inorganic Chemistry'
_journal_page_first 4456
_journal_page_last 4468
_journal_paper_doi 10.1021/ic0261833
_journal_volume 42
_journal_year 2003
_chemical_formula_sum 'C42 H68 Cu2 F6 N8 O6 S2'
_chemical_formula_weight 1086.24
_chemical_name_systematic
; 
 ? 
;
_space_group_IT_number 61
_symmetry_cell_setting orthorhombic
_symmetry_space_group_name_Hall '-P 2ac 2ab'
_symmetry_space_group_name_H-M 'P b c a'
_atom_sites_solution_hydrogens geom
_atom_sites_solution_primary direct
_atom_sites_solution_secondary difmap
_audit_creation_method SHELXL-97
_cell_angle_alpha 90.00
_cell_angle_beta 90.00
_cell_angle_gamma 90.00
_cell_formula_units_Z 8
_cell_length_a 16.8695(9)
_cell_length_b 22.3450(14)
_cell_length_c 27.3252(17)
_cell_measurement_reflns_used 5000
_cell_measurement_temperature 223(2)
_cell_measurement_theta_max 25.95
_cell_measurement_theta_min 1.92
_cell_volume 10300.2(11)
_computing_cell_refinement 'CELL (Stoe & Cie GmbH, Darmstadt, 1997)'
_computing_data_collection 'EXPOSE (Stoe & Cie GmbH, Darmstadt, 1997)'
_computing_data_reduction 'INTEGRATE (Stoe & Cie GmbH, Darmstadt, 1997)'
_computing_molecular_graphics 'PLATON/PLUTON (Spek, 1990)'
_computing_publication_material 'SHELXL-97 (Sheldrick, 1997)'
_computing_structure_refinement 'SHELXL-97 (Sheldrick, 1997)'
_computing_structure_solution 'SHELXS-97 (Sheldrick, 1990)'
_diffrn_ambient_temperature 223(2)
_diffrn_detector_area_resol_mean 0.81\%A
_diffrn_measured_fraction_theta_full 0.973
_diffrn_measured_fraction_theta_max 0.973
_diffrn_measurement_device_type 'STOE Image Plate Diffraction System'
_diffrn_measurement_method 'phi rotation scans'
_diffrn_radiation_monochromator graphite
_diffrn_radiation_source 'fine-focus sealed tube'
_diffrn_radiation_type MoK\a
_diffrn_radiation_wavelength 0.71073
_diffrn_reflns_av_R_equivalents 0.1361
_diffrn_reflns_av_sigmaI/netI 0.1421
_diffrn_reflns_limit_h_max 20
_diffrn_reflns_limit_h_min -20
_diffrn_reflns_limit_k_max 27
_diffrn_reflns_limit_k_min -27
_diffrn_reflns_limit_l_max 33
_diffrn_reflns_limit_l_min -33
_diffrn_reflns_number 78116
_diffrn_reflns_theta_full 25.95
_diffrn_reflns_theta_max 25.95
_diffrn_reflns_theta_min 1.92
_exptl_absorpt_coefficient_mu 0.979
_exptl_absorpt_correction_T_max 0.820
_exptl_absorpt_correction_T_min 0.452
_exptl_absorpt_correction_type empirical-DIFABS
_exptl_crystal_colour 'pale blue'
_exptl_crystal_density_diffrn 1.401
_exptl_crystal_density_meas ?
_exptl_crystal_density_method 'not measured'
_exptl_crystal_description rod
_exptl_crystal_F_000 4544
_exptl_crystal_size_max 0.30
_exptl_crystal_size_mid 0.10
_exptl_crystal_size_min 0.08
_refine_diff_density_max 0.988
_refine_diff_density_min -0.640
_refine_diff_density_rms 0.074
_refine_ls_extinction_method none
_refine_ls_goodness_of_fit_ref 0.754
_refine_ls_hydrogen_treatment mixed
_refine_ls_matrix_type full
_refine_ls_number_parameters 589
_refine_ls_number_reflns 10036
_refine_ls_number_restraints 0
_refine_ls_restrained_S_all 0.754
_refine_ls_R_factor_all 0.1482
_refine_ls_R_factor_gt 0.0555
_refine_ls_shift/su_max 0.001
_refine_ls_shift/su_mean 0.000
_refine_ls_structure_factor_coef Fsqd
_refine_ls_weighting_details 'w=1/[\s^2^(Fo^2^)+(0.0762P)^2^+0.0000P] where P=(Fo^2^+2Fc^2^)/3'
_refine_ls_weighting_scheme calc
_refine_ls_wR_factor_gt 0.1277
_refine_ls_wR_factor_ref 0.1513
_reflns_number_gt 3803
_reflns_number_total 10036
_reflns_threshold_expression >2sigma(I)
_cod_data_source_file ic0261833si20030317_074129_2.cif
_cod_data_source_block CCDC190909
_cod_depositor_comments
;
The following automatic conversions were performed:

'_exptl_crystal_density_meas' value 'none' was changed to '?' - the
value is perceived as not measured.

Automatic conversion script
Id: cif_fix_values 3008 2015-01-20 13:52:24Z robertas 

The following automatic conversions were performed:

'_refine_ls_weighting_scheme' value 'calc
w=1/[\s^2^(Fo^2^)+(0.0762P)^2^+0.0000P] where P=(Fo^2^+2Fc^2^)/3' was
changed to 'calc'. New tag '_refine_ls_weighting_details' was
created. The value of the new tag was set to
'w=1/[\s^2^(Fo^2^)+(0.0762P)^2^+0.0000P] where P=(Fo^2^+2Fc^2^)/3'.

Automatic conversion script
Id: cif_fix_values 3143 2015-03-26 13:38:13Z robertas 
;
_cod_database_code 4313857

loop_
_symmetry_equiv_pos_as_xyz
'x, y, z'
'-x+1/2, y+1/2, z'
'x, -y+1/2, z+1/2'
'-x+1/2, -y, z+1/2'
'-x, -y, -z'
'x-1/2, -y-1/2, -z'
'-x, y-1/2, -z-1/2'
'x-1/2, y, -z-1/2'

loop_
_atom_site_label
_atom_site_type_symbol
_atom_site_fract_x
_atom_site_fract_y
_atom_site_fract_z
_atom_site_U_iso_or_equiv
_atom_site_adp_type
_atom_site_occupancy
_atom_site_calc_flag
_atom_site_refinement_flags
_atom_site_disorder_assembly
_atom_site_disorder_group
Cu1 Cu 0.74978(5) 0.16927(3) 0.45254(2) 0.04495(18) Uani 1 d . . .
Cu2 Cu 0.66251(4) 0.06436(3) 0.67886(2) 0.0486(2) Uani 1 d . . .
N1 N 0.6612(4) 0.1468(2) 0.39761(17) 0.0581(14) Uani 1 d . . .
N2 N 0.8325(3) 0.1622(2) 0.39540(16) 0.0535(13) Uani 1 d . . .
N3 N 0.8160(3) 0.09634(19) 0.48632(14) 0.0407(11) Uani 1 d . . .
N5 N 0.7232(3) -0.01843(19) 0.69663(15) 0.0500(13) Uani 1 d . . .
N6 N 0.5689(3) 0.0302(2) 0.72129(19) 0.0617(15) Uani 1 d . . .
N7 N 0.5767(3) 0.0601(2) 0.61683(18) 0.0554(13) Uani 1 d . . .
C1 C 0.7096(5) 0.1230(3) 0.3566(2) 0.073(2) Uani 1 d . . .
H1A H 0.6784 0.1246 0.3264 0.088 Uiso 1 calc R . .
H1B H 0.7225 0.0810 0.3631 0.088 Uiso 1 calc R . .
C2 C 0.7859(5) 0.1581(3) 0.3496(2) 0.074(2) Uani 1 d . . .
H2A H 0.8180 0.1387 0.3243 0.089 Uiso 1 calc R . .
H2B H 0.7731 0.1986 0.3382 0.089 Uiso 1 calc R . .
C3 C 0.8774(4) 0.1067(3) 0.4050(2) 0.0589(18) Uani 1 d . . .
H3A H 0.9282 0.1081 0.3877 0.071 Uiso 1 calc R . .
H3B H 0.8475 0.0722 0.3927 0.071 Uiso 1 calc R . .
C4 C 0.8920(4) 0.0996(3) 0.45951(19) 0.0552(16) Uani 1 d . . .
H4A H 0.9226 0.0630 0.4654 0.066 Uiso 1 calc R . .
H4B H 0.9230 0.1336 0.4715 0.066 Uiso 1 calc R . .
C5 C 0.8253(4) 0.1122(2) 0.53950(17) 0.0424(13) Uani 1 d . . .
H5A H 0.7732 0.1244 0.5519 0.051 Uiso 1 calc R . .
H5B H 0.8600 0.1472 0.5415 0.051 Uiso 1 calc R . .
C6 C 0.8577(3) 0.0650(2) 0.57375(17) 0.0410(13) Uani 1 d . . .
C7 C 0.9382(4) 0.0554(3) 0.58099(19) 0.0484(15) Uani 1 d . . .
H7 H 0.9756 0.0789 0.5642 0.058 Uiso 1 calc R . .
C8 C 0.9636(4) 0.0110(3) 0.6132(2) 0.0603(18) Uani 1 d . . .
H8 H 1.0181 0.0044 0.6179 0.072 Uiso 1 calc R . .
C9 C 0.9088(4) -0.0232(3) 0.6381(2) 0.0555(17) Uani 1 d . . .
H9 H 0.9266 -0.0529 0.6599 0.067 Uiso 1 calc R . .
C10 C 0.8288(4) -0.0147(2) 0.63192(18) 0.0449(14) Uani 1 d . . .
C11 C 0.8042(4) 0.0303(2) 0.59999(18) 0.0439(14) Uani 1 d . . .
H11 H 0.7496 0.0374 0.5961 0.053 Uiso 1 calc R . .
C12 C 0.7679(4) -0.0515(2) 0.65789(19) 0.0527(17) Uani 1 d . . .
H12A H 0.7941 -0.0861 0.6729 0.063 Uiso 1 calc R . .
H12B H 0.7300 -0.0668 0.6337 0.063 Uiso 1 calc R . .
C13 C 0.6606(5) -0.0567(2) 0.7163(2) 0.0625(18) Uani 1 d . . .
H13A H 0.6846 -0.0884 0.7362 0.075 Uiso 1 calc R . .
H13B H 0.6324 -0.0758 0.6891 0.075 Uiso 1 calc R . .
C14 C 0.6015(4) -0.0218(3) 0.7475(2) 0.0674(19) Uani 1 d . . .
H14A H 0.5580 -0.0484 0.7571 0.081 Uiso 1 calc R . .
H14B H 0.6279 -0.0081 0.7774 0.081 Uiso 1 calc R . .
C15 C 0.5070(4) 0.0119(3) 0.6858(3) 0.075(2) Uani 1 d . . .
H15A H 0.4559 0.0085 0.7027 0.090 Uiso 1 calc R . .
H15B H 0.5202 -0.0275 0.6724 0.090 Uiso 1 calc R . .
C16 C 0.4998(4) 0.0570(3) 0.6442(3) 0.074(2) Uani 1 d . . .
H16A H 0.4572 0.0449 0.6220 0.089 Uiso 1 calc R . .
H16B H 0.4867 0.0965 0.6575 0.089 Uiso 1 calc R . .
C17 C 0.5868(4) 0.1179(3) 0.5906(2) 0.0552(16) Uani 1 d . . .
H17A H 0.6435 0.1235 0.5842 0.066 Uiso 1 calc R . .
H17B H 0.5700 0.1501 0.6126 0.066 Uiso 1 calc R . .
C18 C 0.5432(4) 0.1255(3) 0.5426(2) 0.0567(16) Uani 1 d . . .
C19 C 0.4660(4) 0.1441(3) 0.5388(3) 0.076(2) Uani 1 d . . .
H19 H 0.4366 0.1511 0.5675 0.091 Uiso 1 calc R . .
C20 C 0.4307(5) 0.1526(4) 0.4942(4) 0.100(3) Uani 1 d . . .
H20 H 0.3784 0.1669 0.4925 0.119 Uiso 1 calc R . .
C21 C 0.4717(5) 0.1401(4) 0.4517(3) 0.084(2) Uani 1 d . . .
H21 H 0.4467 0.1449 0.4212 0.101 Uiso 1 calc R . .
C22 C 0.5492(4) 0.1207(3) 0.4537(3) 0.0647(18) Uani 1 d . . .
C23 C 0.5835(4) 0.1140(3) 0.4992(2) 0.0546(16) Uani 1 d . . .
H23 H 0.6365 0.1012 0.5009 0.065 Uiso 1 calc R . .
C24 C 0.5961(5) 0.1052(3) 0.4080(2) 0.073(2) Uani 1 d . . .
H24A H 0.6180 0.0648 0.4116 0.088 Uiso 1 calc R . .
H24B H 0.5600 0.1047 0.3799 0.088 Uiso 1 calc R . .
C25 C 0.6275(5) 0.2058(3) 0.3835(2) 0.073(2) Uani 1 d . . .
H25A H 0.5972 0.2015 0.3535 0.110 Uiso 1 calc R . .
H25B H 0.6702 0.2342 0.3784 0.110 Uiso 1 calc R . .
H25C H 0.5931 0.2201 0.4094 0.110 Uiso 1 calc R . .
C26 C 0.8865(4) 0.2141(3) 0.3932(2) 0.070(2) Uani 1 d . . .
H26A H 0.9208 0.2105 0.3649 0.105 Uiso 1 calc R . .
H26B H 0.9186 0.2154 0.4227 0.105 Uiso 1 calc R . .
H26C H 0.8557 0.2506 0.3907 0.105 Uiso 1 calc R . .
C27 C 0.7817(4) 0.0366(3) 0.4807(2) 0.0577(18) Uani 1 d . . .
H27A H 0.8193 0.0069 0.4922 0.087 Uiso 1 calc R . .
H27B H 0.7699 0.0294 0.4465 0.087 Uiso 1 calc R . .
H27C H 0.7333 0.0339 0.4997 0.087 Uiso 1 calc R . .
C28 C 0.7812(4) -0.0031(3) 0.7363(2) 0.0632(19) Uani 1 d . . .
H28A H 0.8038 -0.0396 0.7495 0.095 Uiso 1 calc R . .
H28B H 0.7543 0.0186 0.7621 0.095 Uiso 1 calc R . .
H28C H 0.8232 0.0216 0.7228 0.095 Uiso 1 calc R . .
C29 C 0.5354(5) 0.0725(3) 0.7577(3) 0.084(2) Uani 1 d . . .
H29A H 0.4941 0.0526 0.7763 0.126 Uiso 1 calc R . .
H29B H 0.5132 0.1068 0.7408 0.126 Uiso 1 calc R . .
H29C H 0.5770 0.0856 0.7797 0.126 Uiso 1 calc R . .
C30 C 0.5833(4) 0.0086(3) 0.5830(2) 0.0674(19) Uani 1 d . . .
H30A H 0.5374 0.0077 0.5616 0.101 Uiso 1 calc R . .
H30B H 0.5859 -0.0282 0.6017 0.101 Uiso 1 calc R . .
H30C H 0.6310 0.0128 0.5634 0.101 Uiso 1 calc R . .
N4 N 0.6911(3) 0.2751(2) 0.50783(17) 0.0487(12) Uani 1 d . . .
C31 C 0.7195(4) 0.2341(3) 0.4891(2) 0.0451(14) Uani 1 d . . .
C32 C 0.6500(4) 0.3271(3) 0.5284(2) 0.0572(17) Uani 1 d . . .
C33 C 0.7112(5) 0.3745(3) 0.5392(2) 0.071(2) Uani 1 d . . .
H33A H 0.6852 0.4099 0.5521 0.107 Uiso 1 calc R . .
H33B H 0.7392 0.3847 0.5093 0.107 Uiso 1 calc R . .
H33C H 0.7486 0.3594 0.5632 0.107 Uiso 1 calc R . .
C34 C 0.6083(5) 0.3063(4) 0.5746(3) 0.084(2) Uani 1 d . . .
H34A H 0.5765 0.3388 0.5876 0.127 Uiso 1 calc R . .
H34B H 0.6474 0.2943 0.5986 0.127 Uiso 1 calc R . .
H34C H 0.5742 0.2726 0.5669 0.127 Uiso 1 calc R . .
C35 C 0.5925(5) 0.3497(4) 0.4902(3) 0.101(3) Uani 1 d . . .
H35A H 0.5653 0.3848 0.5026 0.152 Uiso 1 calc R . .
H35B H 0.5541 0.3187 0.4829 0.152 Uiso 1 calc R . .
H35C H 0.6213 0.3601 0.4607 0.152 Uiso 1 calc R . .
N8 N 0.7680(3) 0.1724(2) 0.67966(16) 0.0484(12) Uani 1 d . . .
C36 C 0.7242(4) 0.1321(2) 0.6797(2) 0.0457(14) Uani 1 d . . .
C37 C 0.8270(4) 0.2200(2) 0.6829(2) 0.0517(15) Uani 1 d . . .
C38 C 0.8106(6) 0.2642(4) 0.6419(3) 0.113(3) Uani 1 d . . .
H38A H 0.8510 0.2951 0.6420 0.169 Uiso 1 calc R . .
H38B H 0.7589 0.2822 0.6468 0.169 Uiso 1 calc R . .
H38C H 0.8116 0.2434 0.6107 0.169 Uiso 1 calc R . .
C39 C 0.9083(4) 0.1907(4) 0.6774(3) 0.089(2) Uani 1 d . . .
H39A H 0.9493 0.2209 0.6804 0.134 Uiso 1 calc R . .
H39B H 0.9120 0.1718 0.6455 0.134 Uiso 1 calc R . .
H39C H 0.9152 0.1607 0.7027 0.134 Uiso 1 calc R . .
C40 C 0.8179(4) 0.2504(3) 0.7319(3) 0.080(2) Uani 1 d . . .
H40A H 0.8592 0.2803 0.7358 0.119 Uiso 1 calc R . .
H40B H 0.8222 0.2210 0.7579 0.119 Uiso 1 calc R . .
H40C H 0.7664 0.2697 0.7336 0.119 Uiso 1 calc R . .
S1 S 0.04236(11) 0.16479(7) 0.26195(6) 0.0544(4) Uani 1 d . . .
O1 O 0.1213(3) 0.1423(3) 0.25699(19) 0.0972(18) Uani 1 d . . .
O2 O -0.0003(3) 0.14418(19) 0.30400(15) 0.0749(14) Uani 1 d . . .
O3 O -0.0022(3) 0.1675(2) 0.21732(15) 0.0683(12) Uani 1 d . . .
C51 C 0.0606(4) 0.2428(3) 0.2763(2) 0.0582(17) Uani 1 d . . .
F1 F -0.0057(3) 0.27243(16) 0.28525(15) 0.0826(12) Uani 1 d . . .
F2 F 0.0974(3) 0.27100(18) 0.24024(14) 0.0890(13) Uani 1 d . . .
F3 F 0.1051(3) 0.2487(2) 0.31622(15) 0.1000(15) Uani 1 d . . .
S11 S 0.75335(15) -0.07010(8) 0.37922(6) 0.0882(6) Uani 1 d G . .
O11 O 0.7230(3) -0.09297(16) 0.42436(8) 0.174(4) Uani 1 d G . .
O12 O 0.83720(17) -0.0602(2) 0.37791(17) 0.316(10) Uani 1 d G . .
O13 O 0.7058(3) -0.02460(15) 0.35668(14) 0.245(7) Uani 1 d G . .
C52 C 0.7408(3) -0.13391(12) 0.33899(10) 0.153(5) Uani 1 d G . .
F4 F 0.7697(3) -0.1238(2) 0.29472(10) 0.173(3) Uani 1 d G . .
F5 F 0.6654(3) -0.1488(3) 0.33364(19) 0.247(5) Uani 1 d G . .
F6 F 0.7788(5) -0.18188(11) 0.35577(18) 0.340(9) Uani 1 d G . .

loop_
_atom_site_aniso_label
_atom_site_aniso_U_11
_atom_site_aniso_U_22
_atom_site_aniso_U_33
_atom_site_aniso_U_23
_atom_site_aniso_U_13
_atom_site_aniso_U_12
Cu1 0.0560(4) 0.0397(3) 0.0391(3) -0.0018(3) -0.0017(4) 0.0049(4)
Cu2 0.0557(5) 0.0364(3) 0.0537(4) -0.0015(3) 0.0106(4) -0.0083(4)
N1 0.084(4) 0.045(3) 0.045(3) 0.000(2) -0.018(3) 0.002(3)
N2 0.076(4) 0.043(3) 0.042(3) 0.005(2) 0.004(3) 0.011(3)
N3 0.047(3) 0.040(3) 0.034(2) -0.0004(18) 0.007(2) 0.002(2)
N5 0.077(4) 0.036(2) 0.037(2) 0.0005(19) 0.007(2) -0.004(2)
N6 0.072(4) 0.047(3) 0.067(3) -0.004(3) 0.017(3) -0.012(3)
N7 0.046(3) 0.047(3) 0.073(3) 0.003(3) 0.005(3) -0.013(3)
C1 0.112(7) 0.058(4) 0.049(4) -0.006(3) -0.023(4) 0.010(5)
C2 0.111(7) 0.072(5) 0.039(4) 0.007(3) -0.001(4) 0.022(5)
C3 0.087(5) 0.048(3) 0.042(3) 0.005(3) 0.016(3) 0.014(4)
C4 0.066(4) 0.055(4) 0.045(3) 0.009(3) 0.014(3) 0.016(3)
C5 0.050(4) 0.041(3) 0.036(3) -0.003(2) 0.003(3) 0.004(3)
C6 0.044(4) 0.047(3) 0.032(3) -0.001(2) 0.002(2) 0.010(3)
C7 0.043(4) 0.061(4) 0.041(3) 0.003(3) 0.002(3) 0.002(3)
C8 0.051(4) 0.078(5) 0.052(4) -0.004(3) -0.005(3) 0.023(4)
C9 0.071(5) 0.053(4) 0.042(3) -0.004(3) -0.006(3) 0.017(4)
C10 0.059(4) 0.038(3) 0.038(3) -0.004(2) 0.002(3) 0.006(3)
C11 0.053(4) 0.040(3) 0.039(3) -0.003(2) -0.001(3) 0.005(3)
C12 0.078(5) 0.038(3) 0.043(3) -0.001(2) 0.007(3) 0.006(3)
C13 0.099(5) 0.036(3) 0.053(3) 0.003(3) 0.015(4) -0.011(4)
C14 0.087(6) 0.056(4) 0.059(4) 0.003(3) 0.026(4) -0.012(4)
C15 0.057(5) 0.074(5) 0.094(5) 0.001(4) 0.024(4) -0.023(4)
C16 0.045(4) 0.078(5) 0.100(5) 0.009(4) 0.021(4) -0.009(4)
C17 0.045(4) 0.047(4) 0.074(4) 0.001(3) 0.005(3) -0.007(3)
C18 0.044(4) 0.051(4) 0.074(4) 0.006(3) -0.011(4) -0.002(3)
C19 0.049(5) 0.079(5) 0.100(6) 0.004(4) -0.009(4) 0.006(4)
C20 0.054(6) 0.098(7) 0.147(9) 0.010(6) -0.036(6) 0.005(5)
C21 0.064(6) 0.091(6) 0.099(6) 0.000(5) -0.040(5) 0.000(5)
C22 0.062(5) 0.058(4) 0.075(5) -0.010(3) -0.026(4) -0.010(4)
C23 0.042(4) 0.049(4) 0.073(4) 0.004(3) -0.018(3) -0.003(3)
C24 0.095(6) 0.058(4) 0.066(4) -0.003(3) -0.034(4) -0.013(4)
C25 0.096(6) 0.063(4) 0.060(4) 0.006(3) -0.022(4) 0.013(4)
C26 0.076(5) 0.064(4) 0.070(4) 0.013(3) 0.022(4) 0.005(4)
C27 0.086(5) 0.046(3) 0.041(3) -0.011(3) -0.011(3) 0.003(3)
C28 0.091(6) 0.058(4) 0.041(3) -0.002(3) -0.003(3) -0.008(4)
C29 0.094(6) 0.066(5) 0.092(5) -0.004(4) 0.046(5) -0.004(4)
C30 0.074(5) 0.052(4) 0.077(4) -0.001(3) -0.012(4) -0.010(4)
N4 0.048(3) 0.045(3) 0.053(3) -0.006(2) -0.006(2) 0.004(3)
C31 0.043(4) 0.049(4) 0.044(3) -0.001(3) -0.005(3) -0.002(3)
C32 0.064(5) 0.060(4) 0.047(3) -0.010(3) 0.008(3) 0.017(4)
C33 0.107(6) 0.040(3) 0.067(4) -0.013(3) 0.009(4) 0.010(4)
C34 0.081(6) 0.095(6) 0.077(5) 0.003(4) 0.025(4) 0.023(5)
C35 0.084(6) 0.129(7) 0.091(6) 0.001(5) -0.010(5) 0.065(6)
N8 0.056(4) 0.037(3) 0.052(3) 0.003(2) -0.007(2) -0.006(3)
C36 0.054(4) 0.040(3) 0.044(3) 0.002(3) 0.002(3) 0.003(3)
C37 0.043(4) 0.043(3) 0.069(4) -0.002(3) -0.010(3) -0.016(3)
C38 0.125(8) 0.093(6) 0.119(7) 0.056(5) -0.032(6) -0.057(6)
C39 0.049(5) 0.099(6) 0.119(6) -0.036(5) 0.001(5) -0.005(4)
C40 0.068(6) 0.078(5) 0.092(5) -0.034(4) 0.005(4) -0.020(4)
S1 0.0645(11) 0.0474(8) 0.0514(8) 0.0086(7) 0.0150(8) 0.0109(9)
O1 0.088(4) 0.110(4) 0.094(4) 0.020(3) 0.023(3) 0.059(3)
O2 0.103(4) 0.054(3) 0.068(3) 0.007(2) 0.038(3) -0.010(3)
O3 0.074(3) 0.071(3) 0.059(3) -0.005(2) -0.006(2) -0.007(3)
C51 0.051(5) 0.072(4) 0.051(4) 0.014(3) -0.009(3) -0.009(4)
F1 0.096(4) 0.052(2) 0.100(3) -0.005(2) 0.000(3) 0.015(2)
F2 0.100(3) 0.081(3) 0.087(3) 0.032(2) 0.007(2) -0.033(3)
F3 0.102(4) 0.115(3) 0.083(3) 0.006(3) -0.037(3) -0.032(3)
S11 0.1240(19) 0.0771(13) 0.0635(10) -0.0032(9) 0.0076(12) 0.0030(15)
O11 0.227(9) 0.225(8) 0.070(4) -0.018(4) 0.038(5) -0.090(7)
O12 0.137(8) 0.47(2) 0.346(15) -0.268(15) 0.126(9) -0.190(11)
O13 0.49(2) 0.113(6) 0.138(7) 0.016(5) -0.021(9) 0.098(9)
C52 0.200(14) 0.184(12) 0.075(6) -0.023(7) -0.032(8) -0.060(11)
F4 0.304(10) 0.122(4) 0.092(3) -0.035(3) 0.065(5) -0.054(5)
F5 0.176(8) 0.295(11) 0.271(10) -0.175(9) 0.007(8) -0.024(8)
F6 0.62(3) 0.163(8) 0.243(10) 0.027(7) 0.019(12) 0.212(12)

loop_
_atom_type_symbol
_atom_type_description
_atom_type_scat_dispersion_real
_atom_type_scat_dispersion_imag
_atom_type_scat_source
C C 0.0033 0.0016 'International Tables Vol C Tables 4.2.6.8 and 6.1.1.4'
H H 0.0000 0.0000 'International Tables Vol C Tables 4.2.6.8 and 6.1.1.4'
N N 0.0061 0.0033 'International Tables Vol C Tables 4.2.6.8 and 6.1.1.4'
O O 0.0106 0.0060 'International Tables Vol C Tables 4.2.6.8 and 6.1.1.4'
F F 0.0171 0.0103 'International Tables Vol C Tables 4.2.6.8 and 6.1.1.4'
S S 0.1246 0.1234 'International Tables Vol C Tables 4.2.6.8 and 6.1.1.4'
Cu Cu 0.3201 1.2651 'International Tables Vol C Tables 4.2.6.8 and 6.1.1.4'

loop_
_geom_angle_atom_site_label_1
_geom_angle_atom_site_label_2
_geom_angle_atom_site_label_3
_geom_angle
_geom_angle_site_symmetry_1
_geom_angle_site_symmetry_3
_geom_angle_publ_flag
C31 Cu1 N2 130.6(2) . . ?
C31 Cu1 N1 111.5(2) . . ?
N2 Cu1 N1 85.8(2) . . ?
C31 Cu1 N3 120.2(2) . . ?
N2 Cu1 N3 85.29(17) . . ?
N1 Cu1 N3 118.12(17) . . ?
C36 Cu2 N6 135.9(2) . . ?
C36 Cu2 N5 115.6(2) . . ?
N6 Cu2 N5 85.50(19) . . ?
C36 Cu2 N7 114.3(2) . . ?
N6 Cu2 N7 85.2(2) . . ?
N5 Cu2 N7 116.07(18) . . ?
C24 N1 C1 109.3(5) . . ?
C24 N1 C25 109.0(6) . . ?
C1 N1 C25 109.4(5) . . ?
C24 N1 Cu1 121.8(4) . . ?
C1 N1 Cu1 103.1(4) . . ?
C25 N1 Cu1 103.7(4) . . ?
C3 N2 C26 110.6(5) . . ?
C3 N2 C2 111.8(5) . . ?
C26 N2 C2 110.0(5) . . ?
C3 N2 Cu1 105.8(3) . . ?
C26 N2 Cu1 112.4(4) . . ?
C2 N2 Cu1 106.2(4) . . ?
C27 N3 C4 109.6(4) . . ?
C27 N3 C5 111.0(4) . . ?
C4 N3 C5 112.2(4) . . ?
C27 N3 Cu1 115.8(3) . . ?
C4 N3 Cu1 101.4(3) . . ?
C5 N3 Cu1 106.6(3) . . ?
C13 N5 C12 109.6(4) . . ?
C13 N5 C28 109.9(4) . . ?
C12 N5 C28 107.2(5) . . ?
C13 N5 Cu2 103.9(4) . . ?
C12 N5 Cu2 120.1(3) . . ?
C28 N5 Cu2 106.0(3) . . ?
C14 N6 C29 108.6(5) . . ?
C14 N6 C15 111.3(5) . . ?
C29 N6 C15 110.2(6) . . ?
C14 N6 Cu2 105.9(4) . . ?
C29 N6 Cu2 115.2(4) . . ?
C15 N6 Cu2 105.6(4) . . ?
C30 N7 C17 111.3(5) . . ?
C30 N7 C16 110.0(5) . . ?
C17 N7 C16 112.4(5) . . ?
C30 N7 Cu2 117.4(4) . . ?
C17 N7 Cu2 104.8(3) . . ?
C16 N7 Cu2 100.6(4) . . ?
N1 C1 C2 112.1(5) . . ?
N2 C2 C1 112.0(5) . . ?
N2 C3 C4 110.2(5) . . ?
N3 C4 C3 110.6(5) . . ?
N3 C5 C6 118.1(4) . . ?
C7 C6 C11 118.4(5) . . ?
C7 C6 C5 123.3(5) . . ?
C11 C6 C5 118.3(5) . . ?
C6 C7 C8 120.0(6) . . ?
C9 C8 C7 120.1(6) . . ?
C10 C9 C8 121.4(6) . . ?
C9 C10 C11 118.0(6) . . ?
C9 C10 C12 122.8(5) . . ?
C11 C10 C12 119.2(6) . . ?
C6 C11 C10 122.1(6) . . ?
C10 C12 N5 114.2(4) . . ?
N5 C13 C14 112.2(5) . . ?
N6 C14 C13 112.1(5) . . ?
N6 C15 C16 111.1(5) . . ?
N7 C16 C15 109.6(6) . . ?
N7 C17 C18 117.4(5) . . ?
C19 C18 C23 117.1(6) . . ?
C19 C18 C17 124.2(7) . . ?
C23 C18 C17 118.7(6) . . ?
C18 C19 C20 121.5(8) . . ?
C19 C20 C21 120.1(8) . . ?
C22 C21 C20 120.4(8) . . ?
C21 C22 C23 117.9(7) . . ?
C21 C22 C24 122.3(7) . . ?
C23 C22 C24 119.8(6) . . ?
C22 C23 C18 122.9(6) . . ?
N1 C24 C22 113.9(5) . . ?
C31 N4 C32 175.2(6) . . ?
N4 C31 Cu1 170.2(5) . . ?
N4 C32 C33 108.0(5) . . ?
N4 C32 C35 107.7(5) . . ?
C33 C32 C35 109.9(6) . . ?
N4 C32 C34 107.1(5) . . ?
C33 C32 C34 111.7(5) . . ?
C35 C32 C34 112.2(6) . . ?
C36 N8 C37 174.9(5) . . ?
N8 C36 Cu2 175.1(5) . . ?
N8 C37 C40 108.3(5) . . ?
N8 C37 C38 107.7(5) . . ?
C40 C37 C38 110.0(6) . . ?
N8 C37 C39 107.1(5) . . ?
C40 C37 C39 111.9(6) . . ?
C38 C37 C39 111.6(7) . . ?
O1 S1 O2 115.5(3) . . ?
O1 S1 O3 115.0(3) . . ?
O2 S1 O3 115.6(3) . . ?
O1 S1 C51 101.6(4) . . ?
O2 S1 C51 102.8(3) . . ?
O3 S1 C51 103.4(3) . . ?
F1 C51 F2 107.2(5) . . ?
F1 C51 F3 106.0(6) . . ?
F2 C51 F3 107.3(5) . . ?
F1 C51 S1 112.2(4) . . ?
F2 C51 S1 112.1(5) . . ?
F3 C51 S1 111.6(5) . . ?
O11 S11 O12 115.5 . . ?
O11 S11 O13 115.0 . . ?
O12 S11 O13 115.6 . . ?
O11 S11 C52 101.6 . . ?
O12 S11 C52 102.8 . . ?
O13 S11 C52 103.4 . . ?
F4 C52 F5 107.2 . . ?
F4 C52 F6 106.0 . . ?
F5 C52 F6 107.3 . . ?
F4 C52 S11 112.2 . . ?
F5 C52 S11 112.1 . . ?
F6 C52 S11 111.6 . . ?

loop_
_geom_bond_atom_site_label_1
_geom_bond_atom_site_label_2
_geom_bond_distance
_geom_bond_site_symmetry_2
_geom_bond_publ_flag
Cu1 C31 1.832(6) . ?
Cu1 N2 2.100(5) . ?
Cu1 N1 2.176(5) . ?
Cu1 N3 2.181(4) . ?
Cu2 C36 1.836(6) . ?
Cu2 N6 2.102(5) . ?
Cu2 N5 2.169(5) . ?
Cu2 N7 2.231(5) . ?
N1 C24 1.467(9) . ?
N1 C1 1.484(9) . ?
N1 C25 1.486(8) . ?
N2 C3 1.476(7) . ?
N2 C26 1.476(8) . ?
N2 C2 1.482(8) . ?
N3 C27 1.463(7) . ?
N3 C4 1.478(7) . ?
N3 C5 1.504(6) . ?
N5 C13 1.460(7) . ?
N5 C12 1.495(7) . ?
N5 C28 1.500(7) . ?
N6 C14 1.471(8) . ?
N6 C29 1.482(8) . ?
N6 C15 1.483(8) . ?
N7 C30 1.479(8) . ?
N7 C17 1.488(7) . ?
N7 C16 1.500(8) . ?
C1 C2 1.520(10) . ?
C3 C4 1.518(7) . ?
C5 C6 1.512(7) . ?
C6 C7 1.389(8) . ?
C6 C11 1.390(7) . ?
C7 C8 1.393(8) . ?
C8 C9 1.381(9) . ?
C9 C10 1.373(9) . ?
C10 C11 1.395(7) . ?
C10 C12 1.496(8) . ?
C13 C14 1.527(9) . ?
C15 C16 1.524(9) . ?
C17 C18 1.512(8) . ?
C18 C19 1.370(9) . ?
C18 C23 1.392(9) . ?
C19 C20 1.371(11) . ?
C20 C21 1.381(12) . ?
C21 C22 1.377(10) . ?
C22 C23 1.380(8) . ?
C22 C24 1.518(10) . ?
N4 C31 1.154(6) . ?
N4 C32 1.466(7) . ?
C32 C33 1.508(9) . ?
C32 C35 1.510(9) . ?
C32 C34 1.518(9) . ?
N8 C36 1.165(7) . ?
N8 C37 1.460(7) . ?
C37 C40 1.510(8) . ?
C37 C38 1.520(9) . ?
C37 C39 1.527(9) . ?
S1 O1 1.430(5) . ?
S1 O2 1.432(4) . ?
S1 O3 1.434(4) . ?
S1 C51 1.813(7) . ?
C51 F1 1.322(7) . ?
C51 F2 1.324(7) . ?
C51 F3 1.332(7) . ?
S11 O11 1.4302 . ?
S11 O12 1.4321 . ?
S11 O13 1.4343 . ?
S11 C52 1.8129 . ?
C52 F4 1.3232 . ?
C52 F5 1.3240 . ?
C52 F6 1.3302 . ?

loop_
_geom_torsion_atom_site_label_1
_geom_torsion_atom_site_label_2
_geom_torsion_atom_site_label_3
_geom_torsion_atom_site_label_4
_geom_torsion
_geom_torsion_site_symmetry_1
_geom_torsion_site_symmetry_2
_geom_torsion_site_symmetry_3
_geom_torsion_site_symmetry_4
_geom_torsion_publ_flag
C31 Cu1 N1 C24 -89.6(5) . . . . ?
N2 Cu1 N1 C24 138.2(5) . . . . ?
N3 Cu1 N1 C24 55.9(5) . . . . ?
C31 Cu1 N1 C1 147.6(4) . . . . ?
N2 Cu1 N1 C1 15.4(4) . . . . ?
N3 Cu1 N1 C1 -67.0(4) . . . . ?
C31 Cu1 N1 C25 33.5(5) . . . . ?
N2 Cu1 N1 C25 -98.7(4) . . . . ?
N3 Cu1 N1 C25 179.0(4) . . . . ?
C31 Cu1 N2 C3 136.8(4) . . . . ?
N1 Cu1 N2 C3 -108.3(4) . . . . ?
N3 Cu1 N2 C3 10.4(4) . . . . ?
C31 Cu1 N2 C26 16.1(5) . . . . ?
N1 Cu1 N2 C26 131.0(4) . . . . ?
N3 Cu1 N2 C26 -110.3(4) . . . . ?
C31 Cu1 N2 C2 -104.2(4) . . . . ?
N1 Cu1 N2 C2 10.7(4) . . . . ?
N3 Cu1 N2 C2 129.4(4) . . . . ?
C31 Cu1 N3 C27 125.3(4) . . . . ?
N2 Cu1 N3 C27 -99.7(4) . . . . ?
N1 Cu1 N3 C27 -17.1(4) . . . . ?
C31 Cu1 N3 C4 -116.2(4) . . . . ?
N2 Cu1 N3 C4 18.8(3) . . . . ?
N1 Cu1 N3 C4 101.4(4) . . . . ?
C31 Cu1 N3 C5 1.3(4) . . . . ?
N2 Cu1 N3 C5 136.3(4) . . . . ?
N1 Cu1 N3 C5 -141.1(3) . . . . ?
C36 Cu2 N5 C13 153.6(3) . . . . ?
N6 Cu2 N5 C13 14.0(3) . . . . ?
N7 Cu2 N5 C13 -68.4(4) . . . . ?
C36 Cu2 N5 C12 -83.6(5) . . . . ?
N6 Cu2 N5 C12 136.8(4) . . . . ?
N7 Cu2 N5 C12 54.4(5) . . . . ?
C36 Cu2 N5 C28 37.7(4) . . . . ?
N6 Cu2 N5 C28 -101.8(4) . . . . ?
N7 Cu2 N5 C28 175.7(3) . . . . ?
C36 Cu2 N6 C14 -110.7(4) . . . . ?
N5 Cu2 N6 C14 12.2(4) . . . . ?
N7 Cu2 N6 C14 128.9(4) . . . . ?
C36 Cu2 N6 C29 9.4(7) . . . . ?
N5 Cu2 N6 C29 132.2(5) . . . . ?
N7 Cu2 N6 C29 -111.1(5) . . . . ?
C36 Cu2 N6 C15 131.2(4) . . . . ?
N5 Cu2 N6 C15 -106.0(4) . . . . ?
N7 Cu2 N6 C15 10.7(4) . . . . ?
C36 Cu2 N7 C30 120.9(4) . . . . ?
N6 Cu2 N7 C30 -100.3(4) . . . . ?
N5 Cu2 N7 C30 -17.7(5) . . . . ?
C36 Cu2 N7 C17 -3.2(4) . . . . ?
N6 Cu2 N7 C17 135.6(4) . . . . ?
N5 Cu2 N7 C17 -141.8(3) . . . . ?
C36 Cu2 N7 C16 -119.9(4) . . . . ?
N6 Cu2 N7 C16 18.9(4) . . . . ?
N5 Cu2 N7 C16 101.5(4) . . . . ?
C24 N1 C1 C2 -170.2(5) . . . . ?
C25 N1 C1 C2 70.5(7) . . . . ?
Cu1 N1 C1 C2 -39.4(6) . . . . ?
C3 N2 C2 C1 79.3(7) . . . . ?
C26 N2 C2 C1 -157.5(5) . . . . ?
Cu1 N2 C2 C1 -35.7(6) . . . . ?
N1 C1 C2 N2 53.7(7) . . . . ?
C26 N2 C3 C4 83.5(6) . . . . ?
C2 N2 C3 C4 -153.6(6) . . . . ?
Cu1 N2 C3 C4 -38.4(6) . . . . ?
C27 N3 C4 C3 77.6(6) . . . . ?
C5 N3 C4 C3 -158.7(5) . . . . ?
Cu1 N3 C4 C3 -45.2(5) . . . . ?
N2 C3 C4 N3 60.2(7) . . . . ?
C27 N3 C5 C6 43.5(7) . . . . ?
C4 N3 C5 C6 -79.4(6) . . . . ?
Cu1 N3 C5 C6 170.5(4) . . . . ?
N3 C5 C6 C7 85.6(7) . . . . ?
N3 C5 C6 C11 -95.6(6) . . . . ?
C11 C6 C7 C8 1.3(8) . . . . ?
C5 C6 C7 C8 -179.9(5) . . . . ?
C6 C7 C8 C9 -0.4(9) . . . . ?
C7 C8 C9 C10 0.3(9) . . . . ?
C8 C9 C10 C11 -0.9(8) . . . . ?
C8 C9 C10 C12 179.2(5) . . . . ?
C7 C6 C11 C10 -2.0(8) . . . . ?
C5 C6 C11 C10 179.2(5) . . . . ?
C9 C10 C11 C6 1.8(8) . . . . ?
C12 C10 C11 C6 -178.3(5) . . . . ?
C9 C10 C12 N5 109.3(6) . . . . ?
C11 C10 C12 N5 -70.6(6) . . . . ?
C13 N5 C12 C10 174.7(5) . . . . ?
C28 N5 C12 C10 -66.1(6) . . . . ?
Cu2 N5 C12 C10 54.7(6) . . . . ?
C12 N5 C13 C14 -167.3(5) . . . . ?
C28 N5 C13 C14 75.2(7) . . . . ?
Cu2 N5 C13 C14 -37.8(6) . . . . ?
C29 N6 C14 C13 -160.7(6) . . . . ?
C15 N6 C14 C13 77.8(7) . . . . ?
Cu2 N6 C14 C13 -36.5(6) . . . . ?
N5 C13 C14 N6 53.3(8) . . . . ?
C14 N6 C15 C16 -154.4(5) . . . . ?
C29 N6 C15 C16 85.0(7) . . . . ?
Cu2 N6 C15 C16 -39.9(6) . . . . ?
C30 N7 C16 C15 79.1(7) . . . . ?
C17 N7 C16 C15 -156.3(5) . . . . ?
Cu2 N7 C16 C15 -45.4(6) . . . . ?
N6 C15 C16 N7 61.7(7) . . . . ?
C30 N7 C17 C18 45.0(7) . . . . ?
C16 N7 C17 C18 -78.9(7) . . . . ?
Cu2 N7 C17 C18 172.8(5) . . . . ?
N7 C17 C18 C19 84.6(8) . . . . ?
N7 C17 C18 C23 -96.3(7) . . . . ?
C23 C18 C19 C20 -1.9(10) . . . . ?
C17 C18 C19 C20 177.2(7) . . . . ?
C18 C19 C20 C21 2.7(13) . . . . ?
C19 C20 C21 C22 -1.9(13) . . . . ?
C20 C21 C22 C23 0.2(11) . . . . ?
C20 C21 C22 C24 178.7(7) . . . . ?
C21 C22 C23 C18 0.6(10) . . . . ?
C24 C22 C23 C18 -177.9(6) . . . . ?
C19 C18 C23 C22 0.2(9) . . . . ?
C17 C18 C23 C22 -178.9(6) . . . . ?
C1 N1 C24 C22 172.2(5) . . . . ?
C25 N1 C24 C22 -68.3(7) . . . . ?
Cu1 N1 C24 C22 52.3(7) . . . . ?
C21 C22 C24 N1 111.7(7) . . . . ?
C23 C22 C24 N1 -69.8(8) . . . . ?
C32 N4 C31 Cu1 -8(9) . . . . ?
N2 Cu1 C31 N4 101(3) . . . . ?
N1 Cu1 C31 N4 -2(3) . . . . ?
N3 Cu1 C31 N4 -147(3) . . . . ?
C31 N4 C32 C33 -131(7) . . . . ?
C31 N4 C32 C35 -12(7) . . . . ?
C31 N4 C32 C34 109(7) . . . . ?
C37 N8 C36 Cu2 -51(10) . . . . ?
N6 Cu2 C36 N8 134(6) . . . . ?
N5 Cu2 C36 N8 23(6) . . . . ?
N7 Cu2 C36 N8 -116(6) . . . . ?
C36 N8 C37 C40 -70(6) . . . . ?
C36 N8 C37 C38 171(6) . . . . ?
C36 N8 C37 C39 51(6) . . . . ?
O1 S1 C51 F1 -176.5(4) . . . . ?
O2 S1 C51 F1 -56.6(5) . . . . ?
O3 S1 C51 F1 64.0(5) . . . . ?
O1 S1 C51 F2 62.7(5) . . . . ?
O2 S1 C51 F2 -177.4(5) . . . . ?
O3 S1 C51 F2 -56.8(5) . . . . ?
O1 S1 C51 F3 -57.7(5) . . . . ?
O2 S1 C51 F3 62.1(6) . . . . ?
O3 S1 C51 F3 -177.2(5) . . . . ?
O11 S11 C52 F4 -176.5 . . . . ?
O12 S11 C52 F4 -56.7 . . . . ?
O13 S11 C52 F4 64.0 . . . . ?
O11 S11 C52 F5 62.8 . . . . ?
O12 S11 C52 F5 -177.4 . . . . ?
O13 S11 C52 F5 -56.7 . . . . ?
O11 S11 C52 F6 -57.7 . . . . ?
O12 S11 C52 F6 62.1 . . . . ?
O13 S11 C52 F6 -177.2 . . . . ?
